data_7704289
loop_
_publ_author_name
'Herdman, Megan E.'
'Werrett, Melissa V.'
'Duffin, Rebekah N.'
'Stephens, Liam J.'
'Brammananth, Rajini'
'Coppel, Ross L.'
'Batchelor, Warren'
'Andrews, Philip C.'

_publ_section_title
;
 Impact of structural changes in heteroleptic bismuth phosphinates on
 their antibacterial activity in Bi-nanocellulose composites.
;
_journal_issue 22
_journal_name_full 'Dalton transactions (Cambridge, England : 2003)'
_journal_page_first 7341
_journal_page_last 7354
_journal_paper_doi 10.1039/d0dt01226b
_journal_volume 49
_journal_year 2020
_chemical_formula_moiety 'C24 H20 Bi O2 P'
_chemical_formula_sum 'C24 H20 Bi O2 P'
_chemical_formula_weight 580.35
_chemical_name_systematic 'Diphenyl bismuth mono-diphenylphosphinate'
_space_group_crystal_system orthorhombic
_space_group_IT_number 19
_space_group_name_Hall 'P 2ac 2ab'
_space_group_name_H-M_alt 'P 21 21 21'
_atom_sites_solution_hydrogens geom
_atom_sites_solution_primary dual
_audit_creation_date 2019-02-18
_audit_creation_method
;
Olex2 1.2
(compiled 2018.05.29 svn.r3508 for OlexSys, GUI svn.r5506)
;
_audit_update_record
;
2019-07-26 deposited with the CCDC.	2020-05-01 downloaded from the CCDC.
;
_cell_angle_alpha 90
_cell_angle_beta 90
_cell_angle_gamma 90
_cell_formula_units_Z 4
_cell_length_a 9.9875(5)
_cell_length_b 11.0201(4)
_cell_length_c 19.3941(7)
_cell_measurement_reflns_used 4662
_cell_measurement_temperature 123.01(12)
_cell_measurement_theta_max 66.9270
_cell_measurement_theta_min 5.9880
_cell_volume 2134.58(15)
_computing_cell_refinement 'CrysAlisPro 1.171.38.43d (Rigaku OD, 2015)'
_computing_data_collection 'CrysAlisPro 1.171.38.43d (Rigaku OD, 2015)'
_computing_data_reduction 'CrysAlisPro 1.171.38.43d (Rigaku OD, 2015)'
_computing_molecular_graphics 'Olex2 (Dolomanov et al., 2009)'
_computing_publication_material 'Olex2 (Dolomanov et al., 2009)'
_computing_structure_refinement 'ShelXL (Sheldrick, 2015)'
_computing_structure_solution 'ShelXT (Sheldrick, 2015)'
_diffrn_ambient_environment N~2~
_diffrn_ambient_temperature 123.01(12)
_diffrn_detector 'CCD plate'
_diffrn_detector_area_resol_mean 10.3389
_diffrn_detector_type Ruby
_diffrn_measured_fraction_theta_full 0.996
_diffrn_measured_fraction_theta_max 0.996
_diffrn_measurement_details
;
List of Runs (angles in degrees, time in seconds):

  # Type    Start    End  Width  t~exp~   \w     \q     \k     \f   Frames
#--------------------------------------------------------------------------
  1  \w     17.00  44.00   1.00    2.00    --   41.27  38.00  30.00   27
  2  \w     81.00 116.00   1.00    2.00    --   41.27  38.00  30.00   35
  3  \w     58.00 104.00   1.00    4.00    --   92.50 -30.00 -30.00   46
  4  \w     59.00  84.00   1.00    4.00    --   92.50 -95.00 -30.00   25
  5  \w     61.00  95.00   1.00    4.00    --   92.50-126.00   0.00   34
  6  \w     53.00  96.00   1.00    4.00    --   92.50-126.00 -60.00   43
  7  \w     32.00  88.00   1.00    2.00    --   41.27-126.00-120.00   56
  8  \w     34.00  81.00   1.00    4.00    --   92.50 -95.00-120.00   47
  9  \w     11.00  37.00   1.00    4.00    --   92.50 -95.00 -30.00   26
 10  \w     35.00  66.00   1.00    4.00    --   92.50-126.00  30.00   31
 11  \w     79.00 116.00   1.00    4.00    --   92.50 -45.00 120.00   37
 12  \w     65.00 169.00   1.00    4.00    --   92.50  30.00 150.00  104
 13  \w     29.00  55.00   1.00    4.00    --   92.50 -45.00 120.00   26
 14  \w     -1.00  24.00   1.00    2.00    --   41.27-126.00-120.00   25
;
_diffrn_measurement_device 'four-circle diffractometer'
_diffrn_measurement_device_type 'Xcalibur, Ruby, Gemini ultra'
_diffrn_measurement_method '\w scans'
_diffrn_orient_matrix_type 'CrysAlisPro convention (1999,Acta A55,543-557)'
_diffrn_orient_matrix_UB_11 -0.0656245000
_diffrn_orient_matrix_UB_12 0.0440380000
_diffrn_orient_matrix_UB_13 -0.0674194000
_diffrn_orient_matrix_UB_21 -0.1390910000
_diffrn_orient_matrix_UB_22 -0.0314964000
_diffrn_orient_matrix_UB_23 0.0292456000
_diffrn_orient_matrix_UB_31 -0.0116289000
_diffrn_orient_matrix_UB_32 0.1288884000
_diffrn_orient_matrix_UB_33 0.0301691000
_diffrn_radiation_monochromator mirror
_diffrn_radiation_probe x-ray
_diffrn_radiation_type CuK\a
_diffrn_radiation_wavelength 1.54184
_diffrn_reflns_av_R_equivalents 0.0357
_diffrn_reflns_av_unetI/netI 0.0446
_diffrn_reflns_Laue_measured_fraction_full 0.996
_diffrn_reflns_Laue_measured_fraction_max 0.996
_diffrn_reflns_limit_h_max 11
_diffrn_reflns_limit_h_min -11
_diffrn_reflns_limit_k_max 13
_diffrn_reflns_limit_k_min -9
_diffrn_reflns_limit_l_max 23
_diffrn_reflns_limit_l_min -22
_diffrn_reflns_number 7878
_diffrn_reflns_point_group_measured_fraction_full 0.940
_diffrn_reflns_point_group_measured_fraction_max 0.940
_diffrn_reflns_theta_full 66.951
_diffrn_reflns_theta_max 66.951
_diffrn_reflns_theta_min 4.560
_diffrn_source 'fine-focus sealed X-ray tube'
_diffrn_source_type 'Enhance Ultra (Cu) X-ray Source'
_exptl_absorpt_coefficient_mu 17.045
_exptl_absorpt_correction_T_max 1.00000
_exptl_absorpt_correction_T_min 0.30886
_exptl_absorpt_correction_type multi-scan
_exptl_absorpt_process_details
;
CrysAlisPro 1.171.38.43d (Rigaku Oxford Diffraction, 2015)
Empirical absorption correction using spherical harmonics,
 implemented in SCALE3 ABSPACK scaling algorithm.
;
_exptl_crystal_colour 'clear whiteish colourless'
_exptl_crystal_colour_lustre clear
_exptl_crystal_colour_modifier whiteish
_exptl_crystal_colour_primary colourless
_exptl_crystal_density_diffrn 1.806
_exptl_crystal_description plate
_exptl_crystal_F_000 1112
_exptl_crystal_size_max 0.18
_exptl_crystal_size_mid 0.13
_exptl_crystal_size_min 0.12
_refine_diff_density_max 3.012
_refine_diff_density_min -1.272
_refine_diff_density_rms 0.167
_refine_ls_abs_structure_details
;
 Flack x determined using 1342 quotients [(I+)-(I-)]/[(I+)+(I-)]
 (Parsons, Flack and Wagner, Acta Cryst. B69 (2013) 249-259).
;
_refine_ls_abs_structure_Flack -0.043(11)
_refine_ls_extinction_method none
_refine_ls_goodness_of_fit_ref 1.033
_refine_ls_hydrogen_treatment constr
_refine_ls_matrix_type full
_refine_ls_number_parameters 253
_refine_ls_number_reflns 3565
_refine_ls_number_restraints 0
_refine_ls_restrained_S_all 1.033
_refine_ls_R_factor_all 0.0300
_refine_ls_R_factor_gt 0.0291
_refine_ls_shift/su_max 0.001
_refine_ls_shift/su_mean 0.000
_refine_ls_structure_factor_coef Fsqd
_refine_ls_weighting_details 'w=1/[\s^2^(Fo^2^)+(0.0470P)^2^] where P=(Fo^2^+2Fc^2^)/3'
_refine_ls_weighting_scheme calc
_refine_ls_wR_factor_gt 0.0724
_refine_ls_wR_factor_ref 0.0735
_reflns_Friedel_coverage 0.647
_reflns_Friedel_fraction_full 0.865
_reflns_Friedel_fraction_max 0.865
_reflns_number_gt 3495
_reflns_number_total 3565
_reflns_threshold_expression 'I > 2\s(I)'
_cod_data_source_file d0dt01226b2.cif
_cod_data_source_block biphdppa
_cod_depositor_comments 'Adding full bibliography for 7704289--7704292.cif.'
_cod_database_code 7704289
_shelx_shelxl_version_number 2016/6
_chemical_oxdiff_formula 'Bi1 C20 H20 P1 O2'
_shelx_space_group_comment
;
The symmetry employed for this shelxl refinement is uniquely defined
by the following loop, which should always be used as a source of
symmetry information in preference to the above space-group names.
They are only intended as comments.
;
_shelx_estimated_absorpt_t_max 0.234
_shelx_estimated_absorpt_t_min 0.149
_reflns_odcompleteness_completeness 99.36
_reflns_odcompleteness_iscentric 1
_reflns_odcompleteness_theta 66.97
_olex2_refinement_description
;
1. Fixed Uiso
 At 1.2 times of:
  All C(H) groups
2.a Aromatic/amide H refined with riding coordinates:
 C14(H14), C3(H3), C21(H21), C17(H17), C20(H20), C12(H12), C8(H8), C2(H2),
 C18(H18), C15(H15), C24(H24), C5(H5), C11(H11), C22(H22), C23(H23), C4(H4),
 C9(H9), C16(H16), C10(H10), C6(H6)
;
_olex2_submission_special_instructions 'No special instructions were received'
_oxdiff_exptl_absorpt_empirical_details
;
Empirical correction (ABSPACK) includes:
- Absorption correction using spherical harmonics
- Frame scaling
;
_oxdiff_exptl_absorpt_empirical_full_max 2.482
_oxdiff_exptl_absorpt_empirical_full_min 0.676

loop_
_space_group_symop_operation_xyz
'x, y, z'
'-x+1/2, -y, z+1/2'
'-x, y+1/2, -z+1/2'
'x+1/2, -y+1/2, -z'

loop_
_atom_site_label
_atom_site_type_symbol
_atom_site_fract_x
_atom_site_fract_y
_atom_site_fract_z
_atom_site_U_iso_or_equiv
_atom_site_adp_type
_atom_site_occupancy
_atom_site_site_symmetry_order
_atom_site_calc_flag
_atom_site_refinement_flags_posn
_atom_site_refinement_flags_adp
_atom_site_refinement_flags_occupancy
_atom_site_disorder_assembly
_atom_site_disorder_group
Bi1 Bi 0.72155(3) 0.72433(2) 0.49005(2) 0.01339(12) Uani 1 1 d . . . . .
P1 P 0.4474(2) 0.50901(17) 0.47777(11) 0.0138(4) Uani 1 1 d . . . . .
O1 O 0.5878(6) 0.5555(5) 0.4697(3) 0.0192(14) Uani 1 1 d . . . . .
O2 O 0.3439(6) 0.5944(5) 0.5063(3) 0.0202(13) Uani 1 1 d . . . . .
C14 C 0.4438(10) 0.3472(8) 0.3674(5) 0.0194(19) Uani 1 1 d . . . . .
H14 H 0.502506 0.300510 0.393520 0.023 Uiso 1 1 calc R . . . .
C3 C 0.9878(11) 0.7242(11) 0.3016(5) 0.031(2) Uani 1 1 d . . . . .
H3 H 1.063098 0.767515 0.287776 0.037 Uiso 1 1 calc R . . . .
C21 C 0.5824(9) 0.2182(9) 0.5873(4) 0.0203(19) Uani 1 1 d . . . . .
H21 H 0.663743 0.179054 0.594523 0.024 Uiso 1 1 calc R . . . .
C13 C 0.3944(9) 0.4560(7) 0.3940(5) 0.0147(17) Uani 1 1 d . . . . .
C17 C 0.2689(12) 0.4848(9) 0.2895(5) 0.028(2) Uani 1 1 d . . . . .
H17 H 0.210257 0.531157 0.263139 0.033 Uiso 1 1 calc R . . . .
C20 C 0.5766(9) 0.3197(7) 0.5443(5) 0.0169(18) Uani 1 1 d . . . . .
H20 H 0.653714 0.348308 0.522867 0.020 Uiso 1 1 calc R . . . .
C12 C 0.5283(10) 0.9513(8) 0.4759(5) 0.021(2) Uani 1 1 d . . . . .
H12 H 0.571128 0.973030 0.516630 0.026 Uiso 1 1 calc R . . . .
C8 C 0.4946(10) 0.8121(8) 0.3822(5) 0.0184(19) Uani 1 1 d . . . . .
H8 H 0.514009 0.739055 0.360406 0.022 Uiso 1 1 calc R . . . .
C2 C 0.9281(11) 0.7496(8) 0.3655(5) 0.024(2) Uani 1 1 d . . . . .
H2 H 0.963359 0.810406 0.393281 0.029 Uiso 1 1 calc R . . . .
C18 C 0.3062(10) 0.5240(9) 0.3543(5) 0.022(2) Uani 1 1 d . . . . .
H18 H 0.272083 0.596517 0.371466 0.027 Uiso 1 1 calc R . . . .
C15 C 0.4061(10) 0.3081(9) 0.3023(5) 0.026(2) Uani 1 1 d . . . . .
H15 H 0.439905 0.235816 0.284723 0.031 Uiso 1 1 calc R . . . .
C1 C 0.8163(9) 0.6845(7) 0.3877(4) 0.0133(17) Uani 1 1 d . . . . .
C24 C 0.3395(9) 0.3352(8) 0.5663(5) 0.0197(18) Uani 1 1 d . . . . .
H24 H 0.258277 0.375015 0.559953 0.024 Uiso 1 1 calc R . . . .
C7 C 0.5605(9) 0.8421(8) 0.4436(4) 0.0163(17) Uani 1 1 d . . . . .
C5 C 0.8241(11) 0.5718(9) 0.2809(5) 0.026(2) Uani 1 1 d . . . . .
H5 H 0.787097 0.513094 0.252168 0.031 Uiso 1 1 calc R . . . .
C11 C 0.4320(10) 1.0280(8) 0.4472(5) 0.024(2) Uani 1 1 d . . . . .
H11 H 0.410442 1.100200 0.469419 0.029 Uiso 1 1 calc R . . . .
C22 C 0.4675(11) 0.1753(9) 0.6193(5) 0.025(2) Uani 1 1 d . . . . .
H22 H 0.471798 0.107828 0.648000 0.030 Uiso 1 1 calc R . . . .
C19 C 0.4545(9) 0.3777(7) 0.5338(4) 0.0142(16) Uani 1 1 d . . . . .
C23 C 0.3461(10) 0.2333(9) 0.6083(5) 0.027(2) Uani 1 1 d . . . . .
H23 H 0.268832 0.203881 0.629199 0.032 Uiso 1 1 calc R . . . .
C4 C 0.9359(10) 0.6356(9) 0.2591(5) 0.027(2) Uani 1 1 d . . . . .
H4 H 0.975109 0.619073 0.216607 0.032 Uiso 1 1 calc R . . . .
C9 C 0.4017(10) 0.8891(8) 0.3539(5) 0.022(2) Uani 1 1 d . . . . .
H9 H 0.360325 0.868438 0.312546 0.027 Uiso 1 1 calc R . . . .
C16 C 0.3182(10) 0.3768(10) 0.2636(5) 0.029(2) Uani 1 1 d . . . . .
H16 H 0.292239 0.350387 0.220038 0.034 Uiso 1 1 calc R . . . .
C10 C 0.3684(10) 0.9981(9) 0.3863(5) 0.024(2) Uani 1 1 d . . . . .
H10 H 0.304615 1.049581 0.367274 0.029 Uiso 1 1 calc R . . . .
C6 C 0.7665(11) 0.5939(8) 0.3446(5) 0.0209(19) Uani 1 1 d . . . . .
H6 H 0.693641 0.547644 0.358898 0.025 Uiso 1 1 calc R . . . .

loop_
_atom_site_aniso_label
_atom_site_aniso_U_11
_atom_site_aniso_U_22
_atom_site_aniso_U_33
_atom_site_aniso_U_23
_atom_site_aniso_U_13
_atom_site_aniso_U_12
Bi1 0.01537(18) 0.01230(17) 0.01250(16) 0.00082(11) -0.00106(12) -0.00126(12)
P1 0.0159(10) 0.0099(8) 0.0156(11) -0.0004(8) 0.0006(9) 0.0004(8)
O1 0.013(3) 0.013(2) 0.032(4) 0.000(3) 0.000(3) -0.005(2)
O2 0.021(3) 0.016(2) 0.023(3) -0.003(3) 0.005(3) 0.010(2)
C14 0.024(5) 0.015(4) 0.019(4) -0.003(4) 0.002(4) -0.001(4)
C3 0.025(5) 0.042(5) 0.025(4) 0.000(5) 0.009(4) -0.004(5)
C21 0.021(5) 0.019(4) 0.021(4) -0.002(4) -0.004(3) 0.007(4)
C13 0.013(4) 0.011(3) 0.021(4) 0.003(3) 0.004(4) -0.001(3)
C17 0.031(6) 0.032(5) 0.020(4) 0.002(4) -0.007(5) 0.001(5)
C20 0.014(4) 0.017(4) 0.021(4) 0.000(4) 0.000(4) 0.001(3)
C12 0.022(5) 0.020(4) 0.022(5) 0.001(4) -0.007(4) 0.000(4)
C8 0.024(5) 0.019(4) 0.012(4) 0.000(3) -0.001(4) 0.004(4)
C2 0.029(5) 0.024(5) 0.020(4) -0.002(4) -0.001(4) -0.004(4)
C18 0.020(5) 0.025(4) 0.022(4) 0.000(4) 0.001(4) 0.002(4)
C15 0.024(5) 0.030(5) 0.023(5) -0.007(4) 0.006(4) 0.004(4)
C1 0.017(4) 0.021(4) 0.002(3) 0.002(3) -0.002(3) 0.002(3)
C24 0.013(4) 0.022(4) 0.025(4) 0.002(4) -0.001(4) 0.002(4)
C7 0.019(4) 0.015(4) 0.015(4) 0.002(4) 0.000(4) 0.003(4)
C5 0.037(6) 0.021(4) 0.019(4) -0.002(4) -0.005(4) 0.011(4)
C11 0.023(5) 0.016(4) 0.033(6) 0.003(4) 0.005(4) 0.003(4)
C22 0.036(6) 0.021(4) 0.017(4) 0.005(4) -0.004(4) -0.004(5)
C19 0.019(4) 0.012(3) 0.011(3) -0.002(3) -0.001(4) 0.000(4)
C23 0.023(5) 0.031(5) 0.026(4) 0.013(4) -0.002(4) -0.013(5)
C4 0.026(5) 0.037(5) 0.017(4) 0.001(4) 0.002(4) 0.013(5)
C9 0.026(5) 0.023(4) 0.019(4) 0.002(4) 0.004(4) 0.003(4)
C16 0.028(6) 0.042(5) 0.016(4) -0.006(4) 0.001(4) -0.010(5)
C10 0.020(5) 0.028(5) 0.024(5) 0.012(4) 0.004(4) 0.009(4)
C6 0.028(5) 0.016(4) 0.019(4) 0.002(3) -0.002(4) 0.002(4)

loop_
_atom_type_symbol
_atom_type_description
_atom_type_scat_dispersion_real
_atom_type_scat_dispersion_imag
_atom_type_scat_source
C C 0.0181 0.0091 'International Tables Vol C Tables 4.2.6.8 and 6.1.1.4'
H H 0.0000 0.0000 'International Tables Vol C Tables 4.2.6.8 and 6.1.1.4'
Bi Bi -4.0111 8.9310 'International Tables Vol C Tables 4.2.6.8 and 6.1.1.4'
O O 0.0492 0.0322 'International Tables Vol C Tables 4.2.6.8 and 6.1.1.4'
P P 0.2955 0.4335 'International Tables Vol C Tables 4.2.6.8 and 6.1.1.4'

loop_
_geom_angle_atom_site_label_1
_geom_angle_atom_site_label_2
_geom_angle_atom_site_label_3
_geom_angle
_geom_angle_site_symmetry_1
_geom_angle_site_symmetry_3
_geom_angle_publ_flag
O1 Bi1 O2 170.9(2) . 4_566 ?
C1 Bi1 O1 86.3(3) . . ?
C1 Bi1 O2 88.5(3) . 4_566 ?
C1 Bi1 C7 93.4(3) . . ?
C7 Bi1 O1 89.0(3) . . ?
C7 Bi1 O2 83.9(3) . 4_566 ?
O1 P1 O2 117.8(3) . . ?
O1 P1 C13 106.9(4) . . ?
O1 P1 C19 107.4(4) . . ?
O2 P1 C13 109.4(4) . . ?
O2 P1 C19 107.8(4) . . ?
C13 P1 C19 107.0(4) . . ?
P1 O1 Bi1 142.4(4) . . ?
P1 O2 Bi1 154.6(4) . 4_466 ?
C13 C14 H14 119.7 . . ?
C15 C14 H14 119.7 . . ?
C15 C14 C13 120.5(9) . . ?
C2 C3 H3 119.7 . . ?
C4 C3 H3 119.7 . . ?
C4 C3 C2 120.6(9) . . ?
C20 C21 H21 119.8 . . ?
C22 C21 H21 119.8 . . ?
C22 C21 C20 120.3(8) . . ?
C14 C13 P1 120.5(7) . . ?
C18 C13 P1 120.7(7) . . ?
C18 C13 C14 118.8(9) . . ?
C18 C17 H17 119.9 . . ?
C18 C17 C16 120.3(10) . . ?
C16 C17 H17 119.9 . . ?
C21 C20 H20 120.3 . . ?
C19 C20 C21 119.4(8) . . ?
C19 C20 H20 120.3 . . ?
C7 C12 H12 119.9 . . ?
C7 C12 C11 120.2(8) . . ?
C11 C12 H12 119.9 . . ?
C7 C8 H8 119.6 . . ?
C9 C8 H8 119.6 . . ?
C9 C8 C7 120.9(8) . . ?
C3 C2 H2 119.6 . . ?
C1 C2 C3 120.7(9) . . ?
C1 C2 H2 119.6 . . ?
C13 C18 H18 119.8 . . ?
C17 C18 C13 120.5(9) . . ?
C17 C18 H18 119.8 . . ?
C14 C15 H15 120.1 . . ?
C16 C15 C14 119.9(9) . . ?
C16 C15 H15 120.1 . . ?
C2 C1 Bi1 120.7(6) . . ?
C6 C1 Bi1 121.3(6) . . ?
C6 C1 C2 118.0(8) . . ?
C19 C24 H24 120.1 . . ?
C23 C24 H24 120.1 . . ?
C23 C24 C19 119.9(9) . . ?
C12 C7 Bi1 118.8(6) . . ?
C12 C7 C8 118.5(8) . . ?
C8 C7 Bi1 122.7(6) . . ?
C4 C5 H5 119.4 . . ?
C4 C5 C6 121.2(9) . . ?
C6 C5 H5 119.4 . . ?
C12 C11 H11 119.6 . . ?
C10 C11 C12 120.8(9) . . ?
C10 C11 H11 119.6 . . ?
C21 C22 H22 120.1 . . ?
C23 C22 C21 119.8(8) . . ?
C23 C22 H22 120.1 . . ?
C20 C19 P1 119.3(7) . . ?
C20 C19 C24 120.2(7) . . ?
C24 C19 P1 120.5(7) . . ?
C24 C23 H23 119.8 . . ?
C22 C23 C24 120.3(9) . . ?
C22 C23 H23 119.8 . . ?
C3 C4 C5 118.7(9) . . ?
C3 C4 H4 120.7 . . ?
C5 C4 H4 120.7 . . ?
C8 C9 H9 119.6 . . ?
C8 C9 C10 120.8(9) . . ?
C10 C9 H9 119.6 . . ?
C17 C16 H16 120.0 . . ?
C15 C16 C17 120.0(9) . . ?
C15 C16 H16 120.0 . . ?
C11 C10 C9 118.8(9) . . ?
C11 C10 H10 120.6 . . ?
C9 C10 H10 120.6 . . ?
C1 C6 H6 119.6 . . ?
C5 C6 C1 120.8(9) . . ?
C5 C6 H6 119.6 . . ?

loop_
_geom_bond_atom_site_label_1
_geom_bond_atom_site_label_2
_geom_bond_distance
_geom_bond_site_symmetry_2
_geom_bond_publ_flag
Bi1 O1 2.324(6) . ?
Bi1 O2 2.342(5) 4_566 ?
Bi1 C1 2.243(8) . ?
Bi1 C7 2.254(9) . ?
P1 O1 1.501(6) . ?
P1 O2 1.504(6) . ?
P1 C13 1.805(9) . ?
P1 C19 1.811(8) . ?
C14 H14 0.9300 . ?
C14 C13 1.396(13) . ?
C14 C15 1.386(13) . ?
C3 H3 0.9300 . ?
C3 C2 1.403(13) . ?
C3 C4 1.379(15) . ?
C21 H21 0.9300 . ?
C21 C20 1.397(13) . ?
C21 C22 1.388(14) . ?
C13 C18 1.390(13) . ?
C17 H17 0.9300 . ?
C17 C18 1.381(14) . ?
C17 C16 1.383(15) . ?
C20 H20 0.9300 . ?
C20 C19 1.392(12) . ?
C12 H12 0.9300 . ?
C12 C7 1.394(12) . ?
C12 C11 1.396(14) . ?
C8 H8 0.9300 . ?
C8 C7 1.399(13) . ?
C8 C9 1.373(13) . ?
C2 H2 0.9300 . ?
C2 C1 1.395(13) . ?
C18 H18 0.9300 . ?
C15 H15 0.9300 . ?
C15 C16 1.381(14) . ?
C1 C6 1.394(12) . ?
C24 H24 0.9300 . ?
C24 C19 1.392(13) . ?
C24 C23 1.389(13) . ?
C5 H5 0.9300 . ?
C5 C4 1.385(15) . ?
C5 C6 1.386(13) . ?
C11 H11 0.9300 . ?
C11 C10 1.381(15) . ?
C22 H22 0.9300 . ?
C22 C23 1.387(15) . ?
C23 H23 0.9300 . ?
C4 H4 0.9300 . ?
C9 H9 0.9300 . ?
C9 C10 1.395(14) . ?
C16 H16 0.9300 . ?
C10 H10 0.9300 . ?
C6 H6 0.9300 . ?
